data_7037152
loop_
_publ_author_name
'Krupski, Sergei'
'Kehr, Gerald'
'Daniliuc, Constantin G.'
'Erker, Gerhard'

_publ_section_title
;
 Unusual borane addition to conjugated dienylphosphanes under frustrated
 Lewis pair conditions.
;
_journal_issue 14
_journal_name_full 'Dalton transactions (Cambridge, England : 2003)'
_journal_page_first 6111
_journal_page_last 6117
_journal_paper_doi 10.1039/c5dt03879k
_journal_volume 45
_journal_year 2016
_chemical_formula_sum 'C41 H42 B F10 P'
_chemical_formula_weight 766.53
_chemical_name_systematic
; 
 ? 
;
_space_group_IT_number 2
_symmetry_cell_setting triclinic
_symmetry_space_group_name_Hall '-P 1'
_symmetry_space_group_name_H-M 'P -1'
_atom_sites_solution_hydrogens geom
_atom_sites_solution_primary direct
_atom_sites_solution_secondary difmap
_audit_creation_method SHELXL-97
_audit_update_record
;
2015-09-11 deposited with the CCDC.
2015-11-05 downloaded from the CCDC.
;
_cell_angle_alpha 73.7740(10)
_cell_angle_beta 76.6770(10)
_cell_angle_gamma 88.8270(10)
_cell_formula_units_Z 2
_cell_length_a 11.3620(2)
_cell_length_b 12.3977(2)
_cell_length_c 18.5833(5)
_cell_measurement_reflns_used 5655
_cell_measurement_temperature 223(2)
_cell_measurement_theta_max 28.28
_cell_measurement_theta_min 4.08
_cell_volume 2443.07(9)
_computing_cell_refinement 'Collect (Nonius B.V., 1998)'
_computing_data_collection 'Collect (Nonius B.V., 1998)'
_computing_data_reduction 'Denzo-SMN (Otwinowski & Minor, 1997)'
_computing_molecular_graphics 'XP (BrukerAXS, 2000)'
_computing_publication_material 'SHELXL-97 (Sheldrick, 1997)'
_computing_structure_refinement 'SHELXL-97 (Sheldrick, 1997)'
_computing_structure_solution 'SHELXS-97 (Sheldrick, 1990)'
_diffrn_ambient_temperature 223(2)
_diffrn_measured_fraction_theta_full 0.970
_diffrn_measured_fraction_theta_max 0.970
_diffrn_measurement_device_type 'Nonius KappaCCD APEXII'
_diffrn_measurement_method '\w and \f scans'
_diffrn_radiation_monochromator 'Montel mirror'
_diffrn_radiation_source 'rotating anode Nonius FR591'
_diffrn_radiation_type MoK\a
_diffrn_radiation_wavelength 0.71073
_diffrn_reflns_av_R_equivalents 0.063
_diffrn_reflns_av_sigmaI/netI 0.0475
_diffrn_reflns_limit_h_max 13
_diffrn_reflns_limit_h_min -13
_diffrn_reflns_limit_k_max 14
_diffrn_reflns_limit_k_min -13
_diffrn_reflns_limit_l_max 22
_diffrn_reflns_limit_l_min 0
_diffrn_reflns_number 22100
_diffrn_reflns_theta_full 25.00
_diffrn_reflns_theta_max 25.00
_diffrn_reflns_theta_min 4.13
_exptl_absorpt_coefficient_mu 0.117
_exptl_absorpt_correction_T_max 0.9965
_exptl_absorpt_correction_T_min 0.9770
_exptl_absorpt_correction_type multi-scan
_exptl_absorpt_process_details 'Denzo (Otwinowski, Borek, Majewski & Minor, 2003)'
_exptl_crystal_colour colourless
_exptl_crystal_density_diffrn 1.042
_exptl_crystal_density_method 'not measured'
_exptl_crystal_description needle
_exptl_crystal_F_000 796
_exptl_crystal_size_max 0.20
_exptl_crystal_size_mid 0.06
_exptl_crystal_size_min 0.03
_refine_diff_density_max 0.356
_refine_diff_density_min -0.323
_refine_diff_density_rms 0.061
_refine_ls_extinction_method none
_refine_ls_goodness_of_fit_ref 1.084
_refine_ls_hydrogen_treatment constr
_refine_ls_matrix_type full
_refine_ls_number_parameters 513
_refine_ls_number_reflns 8358
_refine_ls_number_restraints 75
_refine_ls_restrained_S_all 1.090
_refine_ls_R_factor_all 0.1126
_refine_ls_R_factor_gt 0.0816
_refine_ls_shift/su_max 0.000
_refine_ls_shift/su_mean 0.000
_refine_ls_structure_factor_coef Fsqd
_refine_ls_weighting_details 'calc w=1/[\s^2^(Fo^2^)+(0.1067P)^2^+2.1779P] where P=(Fo^2^+2Fc^2^)/3'
_refine_ls_weighting_scheme calc
_refine_ls_wR_factor_gt 0.2119
_refine_ls_wR_factor_ref 0.2306
_reflns_number_gt 6068
_reflns_number_total 8358
_reflns_threshold_expression >2sigma(I)
_cod_data_source_file c5dt03879k2.cif
_cod_data_source_block erk7697
_cod_depositor_comments 'Adding full bibliography for 7037148--7037152.cif.'
_cod_original_sg_symbol_H-M P-1
_cod_database_code 7037152

loop_
_symmetry_equiv_pos_as_xyz
'x, y, z'
'-x, -y, -z'

loop_
_atom_site_label
_atom_site_type_symbol
_atom_site_fract_x
_atom_site_fract_y
_atom_site_fract_z
_atom_site_U_iso_or_equiv
_atom_site_adp_type
_atom_site_occupancy
_atom_site_symmetry_multiplicity
_atom_site_calc_flag
_atom_site_refinement_flags
_atom_site_disorder_assembly
_atom_site_disorder_group
P1 P 0.47791(7) 0.68149(7) 0.19642(5) 0.0381(2) Uani 1 1 d . . .
B1 B 0.7356(3) 0.7441(3) 0.1963(2) 0.0416(9) Uani 1 1 d . . .
C1 C 0.6297(3) 0.7388(3) 0.14552(19) 0.0390(7) Uani 1 1 d . . .
H1 H 0.6625 0.6986 0.1065 0.047 Uiso 1 1 calc R . .
C2 C 0.5953(3) 0.8545(3) 0.1050(2) 0.0445(8) Uani 1 1 d . . .
H2 H 0.6469 0.8982 0.0594 0.053 Uiso 1 1 calc R . .
C3 C 0.4916(3) 0.8933(3) 0.1346(2) 0.0455(8) Uani 1 1 d . . .
C4 C 0.4162(3) 0.8146(3) 0.2073(2) 0.0446(8) Uani 1 1 d . . .
H4A H 0.3296 0.8169 0.2081 0.053 Uiso 1 1 calc R . .
H4B H 0.4296 0.8303 0.2537 0.053 Uiso 1 1 calc R . .
C5 C 0.4496(4) 1.0101(3) 0.1059(3) 0.0658(11) Uani 1 1 d . . .
H5A H 0.5080 1.0515 0.0600 0.099 Uiso 1 1 calc R . .
H5B H 0.4419 1.0485 0.1455 0.099 Uiso 1 1 calc R . .
H5C H 0.3716 1.0055 0.0936 0.099 Uiso 1 1 calc R . .
C6 C 0.6990(3) 0.8243(3) 0.2541(2) 0.0430(8) Uani 1 1 d . . .
H6A H 0.6136 0.8073 0.2808 0.052 Uiso 1 1 calc R . .
H6B H 0.7465 0.8030 0.2933 0.052 Uiso 1 1 calc R . .
C7 C 0.7168(4) 0.9527(3) 0.2175(2) 0.0544(9) Uani 1 1 d . A .
H7A H 0.7987 0.9684 0.1842 0.065 Uiso 1 1 calc R . .
H7B H 0.6598 0.9756 0.1843 0.065 Uiso 1 1 calc R . .
C11 C 0.3846(3) 0.6450(3) 0.1365(2) 0.0421(8) Uani 1 1 d . . .
C13 C 0.3411(4) 0.6264(3) 0.0192(2) 0.0575(10) Uani 1 1 d . . .
H13 H 0.3674 0.6315 -0.0335 0.069 Uiso 1 1 calc R . .
C14 C 0.2213(4) 0.5953(4) 0.0552(3) 0.0648(11) Uani 1 1 d . . .
C15 C 0.1840(4) 0.5895(4) 0.1320(3) 0.0585(10) Uani 1 1 d . . .
H15 H 0.1026 0.5688 0.1572 0.070 Uiso 1 1 calc R . .
C12 C 0.4254(3) 0.6507(3) 0.0577(2) 0.0455(8) Uani 1 1 d . . .
C16 C 0.2619(3) 0.6128(3) 0.1741(2) 0.0470(8) Uani 1 1 d . . .
C17 C 0.5526(3) 0.6798(3) 0.0092(2) 0.0551(9) Uani 1 1 d . . .
H17A H 0.5547 0.6801 -0.0433 0.083 Uiso 1 1 calc R . .
H17B H 0.6065 0.6244 0.0300 0.083 Uiso 1 1 calc R . .
H17C H 0.5784 0.7536 0.0097 0.083 Uiso 1 1 calc R . .
C18 C 0.1346(5) 0.5700(6) 0.0102(4) 0.0986(19) Uani 1 1 d . . .
H18A H 0.1286 0.4895 0.0175 0.148 Uiso 1 1 calc R . .
H18B H 0.1645 0.6082 -0.0441 0.148 Uiso 1 1 calc R . .
H18C H 0.0553 0.5961 0.0286 0.148 Uiso 1 1 calc R . .
C19 C 0.2051(3) 0.6006(4) 0.2585(2) 0.0585(10) Uani 1 1 d . . .
H19A H 0.1177 0.6015 0.2664 0.088 Uiso 1 1 calc R . .
H19B H 0.2342 0.6626 0.2731 0.088 Uiso 1 1 calc R . .
H19C H 0.2272 0.5301 0.2899 0.088 Uiso 1 1 calc R . .
C21 C 0.4698(3) 0.5603(3) 0.28012(19) 0.0410(8) Uani 1 1 d . . .
C22 C 0.5039(3) 0.4572(3) 0.2643(2) 0.0454(8) Uani 1 1 d . . .
C23 C 0.4960(3) 0.3616(3) 0.3258(2) 0.0530(9) Uani 1 1 d . . .
H23 H 0.5178 0.2930 0.3153 0.064 Uiso 1 1 calc R . .
C24 C 0.4574(4) 0.3624(3) 0.4021(2) 0.0615(10) Uani 1 1 d . . .
C25 C 0.4258(4) 0.4636(3) 0.4159(2) 0.0575(10) Uani 1 1 d . . .
H25 H 0.4005 0.4657 0.4673 0.069 Uiso 1 1 calc R . .
C26 C 0.4295(3) 0.5629(3) 0.3574(2) 0.0475(8) Uani 1 1 d . . .
C27 C 0.5471(4) 0.4441(3) 0.1844(2) 0.0525(9) Uani 1 1 d . . .
H27A H 0.5925 0.3765 0.1868 0.079 Uiso 1 1 calc R . .
H27B H 0.5987 0.5089 0.1518 0.079 Uiso 1 1 calc R . .
H27C H 0.4779 0.4383 0.1631 0.079 Uiso 1 1 calc R . .
C28 C 0.4517(6) 0.2551(4) 0.4676(3) 0.0938(17) Uani 1 1 d . . .
H28A H 0.5322 0.2266 0.4657 0.141 Uiso 1 1 calc R . .
H28B H 0.3983 0.1992 0.4624 0.141 Uiso 1 1 calc R . .
H28C H 0.4210 0.2713 0.5166 0.141 Uiso 1 1 calc R . .
C29 C 0.3899(4) 0.6667(3) 0.3819(2) 0.0572(10) Uani 1 1 d . . .
H29A H 0.3583 0.6460 0.4373 0.086 Uiso 1 1 calc R . .
H29B H 0.3273 0.7010 0.3565 0.086 Uiso 1 1 calc R . .
H29C H 0.4586 0.7197 0.3678 0.086 Uiso 1 1 calc R . .
C31 C 0.8691(3) 0.7932(3) 0.1342(2) 0.0440(8) Uani 1 1 d . . .
F32 F 0.8206(2) 0.7980(2) 0.01479(12) 0.0646(6) Uani 1 1 d . . .
C32 C 0.9008(3) 0.8172(3) 0.0551(2) 0.0507(9) Uani 1 1 d . . .
F33 F 1.0348(2) 0.8763(2) -0.06825(16) 0.0884(9) Uani 1 1 d . . .
C33 C 1.0137(4) 0.8571(3) 0.0085(2) 0.0616(11) Uani 1 1 d . . .
F34 F 1.2139(2) 0.9168(2) -0.0026(2) 0.1068(11) Uani 1 1 d . . .
C34 C 1.1039(4) 0.8773(4) 0.0414(3) 0.0712(13) Uani 1 1 d . . .
F35 F 1.1661(2) 0.8740(2) 0.1541(2) 0.0988(10) Uani 1 1 d . . .
C35 C 1.0795(3) 0.8555(3) 0.1192(3) 0.0676(13) Uani 1 1 d . . .
F36 F 0.9530(2) 0.7881(2) 0.24110(15) 0.0695(7) Uani 1 1 d . . .
C36 C 0.9657(3) 0.8129(3) 0.1636(3) 0.0539(9) Uani 1 1 d . . .
C41 C 0.7624(3) 0.6130(3) 0.2418(2) 0.0407(8) Uani 1 1 d . . .
F42 F 0.83781(19) 0.57398(16) 0.12163(11) 0.0525(5) Uani 1 1 d . . .
C42 C 0.8171(3) 0.5410(3) 0.1996(2) 0.0449(8) Uani 1 1 d . . .
F43 F 0.9036(2) 0.37116(18) 0.18411(14) 0.0701(7) Uani 1 1 d . . .
C43 C 0.8512(3) 0.4337(3) 0.2307(2) 0.0488(9) Uani 1 1 d . . .
F44 F 0.8602(3) 0.28642(19) 0.34087(16) 0.0824(8) Uani 1 1 d . . .
C44 C 0.8304(4) 0.3909(3) 0.3089(2) 0.0538(9) Uani 1 1 d . . .
F45 F 0.7535(3) 0.4158(2) 0.43115(13) 0.0755(7) Uani 1 1 d . . .
C45 C 0.7760(4) 0.4565(3) 0.3547(2) 0.0541(9) Uani 1 1 d . . .
F46 F 0.6894(2) 0.62035(17) 0.37138(12) 0.0573(6) Uani 1 1 d . . .
C46 C 0.7439(3) 0.5645(3) 0.3205(2) 0.0443(8) Uani 1 1 d . . .
C51 C 0.7009(4) 1.0267(3) 0.2716(3) 0.0624(11) Uani 1 1 d D . .
C52 C 0.7320(17) 1.1509(10) 0.2299(11) 0.067(5) Uani 0.47(2) 1 d PDU A 1
H52A H 0.7207 1.1935 0.2674 0.101 Uiso 0.47(2) 1 calc PR A 1
H52B H 0.6793 1.1780 0.1949 0.101 Uiso 0.47(2) 1 calc PR A 1
H52C H 0.8156 1.1604 0.2009 0.101 Uiso 0.47(2) 1 calc PR A 1
C53 C 0.7665(19) 0.9909(11) 0.3387(10) 0.084(5) Uani 0.47(2) 1 d PDU A 1
H53A H 0.7491 1.0426 0.3701 0.125 Uiso 0.47(2) 1 calc PR A 1
H53B H 0.8531 0.9923 0.3177 0.125 Uiso 0.47(2) 1 calc PR A 1
H53C H 0.7382 0.9154 0.3701 0.125 Uiso 0.47(2) 1 calc PR A 1
C54 C 0.5620(10) 1.0140(14) 0.3100(12) 0.086(5) Uani 0.47(2) 1 d PDU A 1
H54A H 0.5439 1.0576 0.3468 0.129 Uiso 0.47(2) 1 calc PR A 1
H54B H 0.5393 0.9354 0.3363 0.129 Uiso 0.47(2) 1 calc PR A 1
H54C H 0.5169 1.0411 0.2705 0.129 Uiso 0.47(2) 1 calc PR A 1
C52A C 0.6997(16) 1.1476(9) 0.2198(9) 0.064(4) Uani 0.53(2) 1 d PDU A 2
H52D H 0.7699 1.1623 0.1767 0.096 Uiso 0.53(2) 1 calc PR A 2
H52E H 0.7019 1.2003 0.2495 0.096 Uiso 0.53(2) 1 calc PR A 2
H52F H 0.6265 1.1563 0.2006 0.096 Uiso 0.53(2) 1 calc PR A 2
C53A C 0.8223(14) 1.0157(12) 0.3005(13) 0.094(4) Uani 0.53(2) 1 d PDU A 2
H53D H 0.8909 1.0355 0.2564 0.140 Uiso 0.53(2) 1 calc PR A 2
H53E H 0.8278 0.9389 0.3306 0.140 Uiso 0.53(2) 1 calc PR A 2
H53F H 0.8226 1.0660 0.3321 0.140 Uiso 0.53(2) 1 calc PR A 2
C54A C 0.5937(15) 0.9973(14) 0.3383(8) 0.090(4) Uani 0.53(2) 1 d PDU A 2
H54D H 0.5927 1.0483 0.3696 0.135 Uiso 0.53(2) 1 calc PR A 2
H54E H 0.5985 0.9207 0.3691 0.135 Uiso 0.53(2) 1 calc PR A 2
H54F H 0.5203 1.0037 0.3195 0.135 Uiso 0.53(2) 1 calc PR A 2

loop_
_atom_site_aniso_label
_atom_site_aniso_U_11
_atom_site_aniso_U_22
_atom_site_aniso_U_33
_atom_site_aniso_U_23
_atom_site_aniso_U_13
_atom_site_aniso_U_12
P1 0.0361(4) 0.0415(5) 0.0370(5) -0.0129(4) -0.0066(3) -0.0007(3)
B1 0.038(2) 0.043(2) 0.043(2) -0.0106(17) -0.0092(16) -0.0011(15)
C1 0.0360(17) 0.0410(17) 0.0376(18) -0.0091(14) -0.0060(13) -0.0010(13)
C2 0.0443(19) 0.0462(19) 0.0403(19) -0.0046(15) -0.0132(15) -0.0059(15)
C3 0.049(2) 0.0372(18) 0.053(2) -0.0104(16) -0.0208(17) 0.0024(14)
C4 0.0416(18) 0.0476(19) 0.049(2) -0.0173(16) -0.0139(15) 0.0031(14)
C5 0.065(3) 0.050(2) 0.082(3) -0.011(2) -0.025(2) 0.0115(19)
C6 0.0437(18) 0.0437(19) 0.044(2) -0.0132(15) -0.0141(15) 0.0016(14)
C7 0.062(2) 0.050(2) 0.053(2) -0.0189(18) -0.0129(18) 0.0040(17)
C11 0.0388(18) 0.0438(18) 0.045(2) -0.0161(15) -0.0087(14) -0.0009(14)
C13 0.061(2) 0.070(3) 0.054(2) -0.030(2) -0.0204(19) 0.0056(19)
C14 0.051(2) 0.083(3) 0.079(3) -0.045(2) -0.026(2) 0.004(2)
C15 0.044(2) 0.073(3) 0.072(3) -0.039(2) -0.0157(18) 0.0017(18)
C12 0.0455(19) 0.053(2) 0.042(2) -0.0168(16) -0.0141(15) 0.0055(15)
C16 0.0404(19) 0.052(2) 0.054(2) -0.0249(17) -0.0092(16) -0.0020(15)
C17 0.057(2) 0.070(2) 0.037(2) -0.0143(18) -0.0086(17) -0.0022(18)
C18 0.068(3) 0.153(5) 0.110(4) -0.080(4) -0.038(3) 0.003(3)
C19 0.040(2) 0.072(3) 0.060(3) -0.021(2) -0.0011(17) -0.0085(17)
C21 0.0401(18) 0.0425(18) 0.0394(19) -0.0117(15) -0.0066(14) -0.0033(14)
C22 0.0432(19) 0.0431(19) 0.049(2) -0.0139(16) -0.0067(15) -0.0049(14)
C23 0.059(2) 0.044(2) 0.054(2) -0.0120(17) -0.0118(18) 0.0018(16)
C24 0.072(3) 0.056(2) 0.051(2) -0.0038(19) -0.016(2) -0.0026(19)
C25 0.066(2) 0.069(3) 0.035(2) -0.0153(18) -0.0051(17) -0.0059(19)
C26 0.0453(19) 0.051(2) 0.040(2) -0.0102(16) -0.0011(15) -0.0070(15)
C27 0.063(2) 0.044(2) 0.054(2) -0.0205(17) -0.0117(18) 0.0046(16)
C28 0.144(5) 0.068(3) 0.056(3) 0.004(2) -0.022(3) 0.000(3)
C29 0.067(2) 0.062(2) 0.039(2) -0.0191(18) 0.0000(18) -0.0059(19)
C31 0.0368(17) 0.0377(18) 0.055(2) -0.0104(15) -0.0096(15) 0.0008(13)
F32 0.0531(13) 0.0898(17) 0.0443(13) -0.0149(11) -0.0023(10) -0.0094(11)
C32 0.0415(19) 0.050(2) 0.053(2) -0.0066(17) -0.0049(17) 0.0021(15)
F33 0.0712(17) 0.099(2) 0.0627(17) 0.0017(14) 0.0177(13) -0.0060(14)
C33 0.047(2) 0.056(2) 0.060(3) 0.0014(19) 0.0072(19) 0.0021(17)
F34 0.0465(14) 0.090(2) 0.144(3) 0.0048(19) 0.0102(16) -0.0164(13)
C34 0.037(2) 0.056(2) 0.097(4) 0.002(2) 0.001(2) -0.0033(17)
F35 0.0489(15) 0.098(2) 0.150(3) -0.0163(19) -0.0455(16) -0.0097(13)
C35 0.038(2) 0.051(2) 0.111(4) -0.010(2) -0.027(2) 0.0016(17)
F36 0.0556(14) 0.0820(16) 0.0796(18) -0.0230(13) -0.0325(12) 0.0036(11)
C36 0.043(2) 0.048(2) 0.070(3) -0.0114(18) -0.0175(18) 0.0035(15)
C41 0.0396(18) 0.0418(18) 0.043(2) -0.0134(15) -0.0121(14) 0.0003(14)
F42 0.0640(13) 0.0518(12) 0.0405(12) -0.0160(9) -0.0063(9) 0.0024(9)
C42 0.0461(19) 0.049(2) 0.0379(19) -0.0111(15) -0.0078(15) -0.0050(15)
F43 0.0861(17) 0.0516(13) 0.0715(16) -0.0253(11) -0.0073(13) 0.0126(11)
C43 0.047(2) 0.0414(19) 0.058(2) -0.0191(17) -0.0064(17) 0.0033(15)
F44 0.114(2) 0.0497(13) 0.0777(18) -0.0054(12) -0.0273(16) 0.0208(13)
C44 0.062(2) 0.040(2) 0.056(2) -0.0041(17) -0.0185(19) 0.0048(16)
F45 0.107(2) 0.0671(15) 0.0427(13) -0.0016(11) -0.0169(13) 0.0117(13)
C45 0.063(2) 0.053(2) 0.041(2) -0.0035(17) -0.0144(18) -0.0014(18)
F46 0.0704(14) 0.0591(13) 0.0430(12) -0.0180(10) -0.0105(10) 0.0101(10)
C46 0.048(2) 0.0466(19) 0.041(2) -0.0148(16) -0.0118(15) 0.0025(15)
C51 0.071(3) 0.050(2) 0.074(3) -0.028(2) -0.018(2) 0.0023(19)
C52 0.075(8) 0.055(6) 0.082(7) -0.030(5) -0.027(6) -0.003(5)
C53 0.112(9) 0.077(7) 0.083(8) -0.043(6) -0.037(6) -0.010(6)
C54 0.097(8) 0.068(6) 0.088(8) -0.038(6) 0.008(6) 0.005(5)
C52A 0.072(7) 0.045(5) 0.088(7) -0.029(4) -0.029(5) 0.005(4)
C53A 0.102(8) 0.088(6) 0.110(8) -0.037(6) -0.052(6) 0.005(5)
C54A 0.120(8) 0.084(7) 0.068(7) -0.042(5) -0.001(6) 0.008(6)

loop_
_atom_type_symbol
_atom_type_description
_atom_type_scat_dispersion_real
_atom_type_scat_dispersion_imag
_atom_type_scat_source
C C 0.0033 0.0016 'International Tables Vol C Tables 4.2.6.8 and 6.1.1.4'
H H 0.0000 0.0000 'International Tables Vol C Tables 4.2.6.8 and 6.1.1.4'
B B 0.0013 0.0007 'International Tables Vol C Tables 4.2.6.8 and 6.1.1.4'
F F 0.0171 0.0103 'International Tables Vol C Tables 4.2.6.8 and 6.1.1.4'
P P 0.1023 0.0942 'International Tables Vol C Tables 4.2.6.8 and 6.1.1.4'

loop_
_geom_angle_atom_site_label_1
_geom_angle_atom_site_label_2
_geom_angle_atom_site_label_3
_geom_angle
C1 P1 C21 115.17(15)
C1 P1 C4 95.97(15)
C21 P1 C4 120.87(16)
C1 P1 C11 115.41(16)
C21 P1 C11 107.41(15)
C4 P1 C11 101.39(16)
C6 B1 C41 113.0(3)
C6 B1 C31 108.8(3)
C41 B1 C31 103.8(3)
C6 B1 C1 113.0(3)
C41 B1 C1 108.6(3)
C31 B1 C1 109.2(3)
C2 C1 B1 112.4(3)
C2 C1 P1 97.5(2)
B1 C1 P1 119.7(2)
C2 C1 H1 108.8
B1 C1 H1 108.8
P1 C1 H1 108.8
C3 C2 C1 119.1(3)
C3 C2 H2 120.5
C1 C2 H2 120.5
C2 C3 C5 125.7(3)
C2 C3 C4 115.4(3)
C5 C3 C4 118.7(3)
C3 C4 P1 99.2(2)
C3 C4 H4A 111.9
P1 C4 H4A 111.9
C3 C4 H4B 111.9
P1 C4 H4B 111.9
H4A C4 H4B 109.6
C3 C5 H5A 109.5
C3 C5 H5B 109.5
H5A C5 H5B 109.5
C3 C5 H5C 109.5
H5A C5 H5C 109.5
H5B C5 H5C 109.5
C7 C6 B1 117.4(3)
C7 C6 H6A 108.0
B1 C6 H6A 108.0
C7 C6 H6B 108.0
B1 C6 H6B 108.0
H6A C6 H6B 107.2
C51 C7 C6 117.6(3)
C51 C7 H7A 107.9
C6 C7 H7A 107.9
C51 C7 H7B 107.9
C6 C7 H7B 107.9
H7A C7 H7B 107.2
C12 C11 C16 119.4(3)
C12 C11 P1 125.2(2)
C16 C11 P1 115.4(3)
C14 C13 C12 123.1(4)
C14 C13 H13 118.5
C12 C13 H13 118.5
C15 C14 C13 117.7(3)
C15 C14 C18 121.8(4)
C13 C14 C18 120.5(4)
C14 C15 C16 122.7(4)
C14 C15 H15 118.7
C16 C15 H15 118.7
C13 C12 C11 118.1(3)
C13 C12 C17 115.2(3)
C11 C12 C17 126.7(3)
C15 C16 C11 119.0(3)
C15 C16 C19 115.3(3)
C11 C16 C19 125.6(3)
C12 C17 H17A 109.5
C12 C17 H17B 109.5
H17A C17 H17B 109.5
C12 C17 H17C 109.5
H17A C17 H17C 109.5
H17B C17 H17C 109.5
C14 C18 H18A 109.5
C14 C18 H18B 109.5
H18A C18 H18B 109.5
C14 C18 H18C 109.5
H18A C18 H18C 109.5
H18B C18 H18C 109.5
C16 C19 H19A 109.5
C16 C19 H19B 109.5
H19A C19 H19B 109.5
C16 C19 H19C 109.5
H19A C19 H19C 109.5
H19B C19 H19C 109.5
C26 C21 C22 119.5(3)
C26 C21 P1 124.5(3)
C22 C21 P1 116.0(3)
C23 C22 C21 118.4(3)
C23 C22 C27 117.4(3)
C21 C22 C27 124.2(3)
C22 C23 C24 123.0(4)
C22 C23 H23 118.5
C24 C23 H23 118.5
C25 C24 C23 117.4(4)
C25 C24 C28 121.6(4)
C23 C24 C28 121.0(4)
C24 C25 C26 123.1(4)
C24 C25 H25 118.5
C26 C25 H25 118.5
C25 C26 C21 118.6(3)
C25 C26 C29 116.7(3)
C21 C26 C29 124.7(3)
C22 C27 H27A 109.5
C22 C27 H27B 109.5
H27A C27 H27B 109.5
C22 C27 H27C 109.5
H27A C27 H27C 109.5
H27B C27 H27C 109.5
C24 C28 H28A 109.5
C24 C28 H28B 109.5
H28A C28 H28B 109.5
C24 C28 H28C 109.5
H28A C28 H28C 109.5
H28B C28 H28C 109.5
C26 C29 H29A 109.5
C26 C29 H29B 109.5
H29A C29 H29B 109.5
C26 C29 H29C 109.5
H29A C29 H29C 109.5
H29B C29 H29C 109.5
C32 C31 C36 111.7(3)
C32 C31 B1 129.7(3)
C36 C31 B1 118.6(3)
F32 C32 C31 121.2(3)
F32 C32 C33 113.0(3)
C31 C32 C33 125.7(4)
F33 C33 C34 120.2(4)
F33 C33 C32 120.5(4)
C34 C33 C32 119.3(4)
F34 C34 C35 121.2(5)
F34 C34 C33 120.5(5)
C35 C34 C33 118.4(4)
F35 C35 C34 120.3(4)
F35 C35 C36 119.5(5)
C34 C35 C36 120.1(4)
F36 C36 C31 120.0(3)
F36 C36 C35 115.3(4)
C31 C36 C35 124.7(4)
C46 C41 C42 112.3(3)
C46 C41 B1 127.7(3)
C42 C41 B1 119.9(3)
F42 C42 C43 114.8(3)
F42 C42 C41 119.9(3)
C43 C42 C41 125.2(3)
F43 C43 C44 120.3(3)
F43 C43 C42 120.2(3)
C44 C43 C42 119.5(3)
F44 C44 C43 121.0(4)
F44 C44 C45 120.2(4)
C43 C44 C45 118.8(3)
F45 C45 C44 119.8(3)
F45 C45 C46 120.7(4)
C44 C45 C46 119.6(3)
F46 C46 C41 121.2(3)
F46 C46 C45 114.2(3)
C41 C46 C45 124.6(3)
C54A C51 C7 116.0(7)
C54A C51 C52 117.9(11)
C7 C51 C52 113.4(9)
C54A C51 C52A 112.4(9)
C7 C51 C52A 105.3(8)
C52 C51 C52A 17.1(8)
C54A C51 C53 80.4(8)
C7 C51 C53 116.2(6)
C52 C51 C53 108.8(7)
C52A C51 C53 125.2(8)
C54A C51 C54 25.9(7)
C7 C51 C54 103.9(8)
C52 C51 C54 107.6(8)
C52A C51 C54 96.2(9)
C53 C51 C54 106.2(7)
C54A C51 C53A 110.6(8)
C7 C51 C53A 104.1(6)
C52 C51 C53A 90.9(8)
C52A C51 C53A 107.7(7)
C53 C51 C53A 30.4(6)
C54 C51 C53A 136.3(8)
C51 C52 H52A 109.5
C51 C52 H52B 109.5
H52A C52 H52B 109.5
C51 C52 H52C 109.5
H52A C52 H52C 109.5
H52B C52 H52C 109.5
C51 C53 H53A 109.5
C51 C53 H53B 109.5
H53A C53 H53B 109.5
C51 C53 H53C 109.5
H53A C53 H53C 109.5
H53B C53 H53C 109.5
C51 C54 H54A 109.5
C51 C54 H54B 109.5
H54A C54 H54B 109.5
C51 C54 H54C 109.5
H54A C54 H54C 109.5
H54B C54 H54C 109.5
C51 C52A H52D 109.5
C51 C52A H52E 109.5
H52D C52A H52E 109.5
C51 C52A H52F 109.5
H52D C52A H52F 109.5
H52E C52A H52F 109.5
C51 C53A H53D 109.5
C51 C53A H53E 109.5
H53D C53A H53E 109.5
C51 C53A H53F 109.5
H53D C53A H53F 109.5
H53E C53A H53F 109.5
C51 C54A H54D 109.5
C51 C54A H54E 109.5
H54D C54A H54E 109.5
C51 C54A H54F 109.5
H54D C54A H54F 109.5
H54E C54A H54F 109.5

loop_
_geom_bond_atom_site_label_1
_geom_bond_atom_site_label_2
_geom_bond_distance
P1 C1 1.816(3)
P1 C21 1.822(3)
P1 C4 1.824(3)
P1 C11 1.848(3)
B1 C6 1.641(5)
B1 C41 1.667(5)
B1 C31 1.685(5)
B1 C1 1.703(5)
C1 C2 1.513(5)
C1 H1 0.9900
C2 C3 1.322(5)
C2 H2 0.9400
C3 C5 1.506(5)
C3 C4 1.508(5)
C4 H4A 0.9800
C4 H4B 0.9800
C5 H5A 0.9700
C5 H5B 0.9700
C5 H5C 0.9700
C6 C7 1.542(5)
C6 H6A 0.9800
C6 H6B 0.9800
C7 C51 1.519(5)
C7 H7A 0.9800
C7 H7B 0.9800
C11 C12 1.411(5)
C11 C16 1.418(5)
C13 C14 1.381(6)
C13 C12 1.403(5)
C13 H13 0.9400
C14 C15 1.375(6)
C14 C18 1.518(6)
C15 C16 1.390(5)
C15 H15 0.9400
C12 C17 1.507(5)
C16 C19 1.518(5)
C17 H17A 0.9700
C17 H17B 0.9700
C17 H17C 0.9700
C18 H18A 0.9700
C18 H18B 0.9700
C18 H18C 0.9700
C19 H19A 0.9700
C19 H19B 0.9700
C19 H19C 0.9700
C21 C26 1.412(5)
C21 C22 1.418(5)
C22 C23 1.385(5)
C22 C27 1.506(5)
C23 C24 1.387(6)
C23 H23 0.9400
C24 C25 1.374(6)
C24 C28 1.523(6)
C25 C26 1.391(5)
C25 H25 0.9400
C26 C29 1.509(5)
C27 H27A 0.9700
C27 H27B 0.9700
C27 H27C 0.9700
C28 H28A 0.9700
C28 H28B 0.9700
C28 H28C 0.9700
C29 H29A 0.9700
C29 H29B 0.9700
C29 H29C 0.9700
C31 C32 1.377(5)
C31 C36 1.387(5)
F32 C32 1.368(4)
C32 C33 1.384(5)
F33 C33 1.343(5)
C33 C34 1.368(7)
F34 C34 1.341(5)
C34 C35 1.356(7)
F35 C35 1.352(5)
C35 C36 1.387(6)
F36 C36 1.360(5)
C41 C46 1.384(5)
C41 C42 1.394(5)
F42 C42 1.355(4)
C42 C43 1.381(5)
F43 C43 1.350(4)
C43 C44 1.366(5)
F44 C44 1.338(4)
C44 C45 1.375(5)
F45 C45 1.333(4)
C45 C46 1.393(5)
F46 C46 1.354(4)
C51 C54A 1.490(10)
C51 C52 1.525(11)
C51 C52A 1.540(10)
C51 C53 1.553(10)
C51 C54 1.565(10)
C51 C53A 1.582(9)
C52 H52A 0.9700
C52 H52B 0.9700
C52 H52C 0.9700
C53 H53A 0.9700
C53 H53B 0.9700
C53 H53C 0.9700
C54 H54A 0.9700
C54 H54B 0.9700
C54 H54C 0.9700
C52A H52D 0.9700
C52A H52E 0.9700
C52A H52F 0.9700
C53A H53D 0.9700
C53A H53E 0.9700
C53A H53F 0.9700
C54A H54D 0.9700
C54A H54E 0.9700
C54A H54F 0.9700

loop_
_geom_torsion_atom_site_label_1
_geom_torsion_atom_site_label_2
_geom_torsion_atom_site_label_3
_geom_torsion_atom_site_label_4
_geom_torsion
C6 B1 C1 C2 51.1(4)
C41 B1 C1 C2 177.4(3)
C31 B1 C1 C2 -70.1(3)
C6 B1 C1 P1 -62.3(3)
C41 B1 C1 P1 64.0(3)
C31 B1 C1 P1 176.5(2)
C21 P1 C1 C2 -159.3(2)
C4 P1 C1 C2 -31.1(2)
C11 P1 C1 C2 74.6(2)
C21 P1 C1 B1 -38.2(3)
C4 P1 C1 B1 90.1(3)
C11 P1 C1 B1 -164.3(2)
B1 C1 C2 C3 -102.9(4)
P1 C1 C2 C3 23.6(4)
C1 C2 C3 C5 173.9(3)
C1 C2 C3 C4 -0.8(5)
C2 C3 C4 P1 -22.5(4)
C5 C3 C4 P1 162.4(3)
C1 P1 C4 C3 31.5(2)
C21 P1 C4 C3 155.6(2)
C11 P1 C4 C3 -86.0(2)
C41 B1 C6 C7 158.5(3)
C31 B1 C6 C7 43.9(4)
C1 B1 C6 C7 -77.6(4)
B1 C6 C7 C51 -171.3(3)
C1 P1 C11 C12 4.8(4)
C21 P1 C11 C12 -125.2(3)
C4 P1 C11 C12 107.1(3)
C1 P1 C11 C16 -172.9(2)
C21 P1 C11 C16 57.1(3)
C4 P1 C11 C16 -70.6(3)
C12 C13 C14 C15 0.7(6)
C12 C13 C14 C18 -179.9(4)
C13 C14 C15 C16 -0.4(7)
C18 C14 C15 C16 -179.7(4)
C14 C13 C12 C11 -1.2(6)
C14 C13 C12 C17 178.3(4)
C16 C11 C12 C13 1.4(5)
P1 C11 C12 C13 -176.3(3)
C16 C11 C12 C17 -178.1(3)
P1 C11 C12 C17 4.3(5)
C14 C15 C16 C11 0.6(6)
C14 C15 C16 C19 -179.3(4)
C12 C11 C16 C15 -1.1(5)
P1 C11 C16 C15 176.8(3)
C12 C11 C16 C19 178.8(3)
P1 C11 C16 C19 -3.3(5)
C1 P1 C21 C26 107.2(3)
C4 P1 C21 C26 -7.3(4)
C11 P1 C21 C26 -122.6(3)
C1 P1 C21 C22 -74.6(3)
C4 P1 C21 C22 170.9(2)
C11 P1 C21 C22 55.5(3)
C26 C21 C22 C23 0.2(5)
P1 C21 C22 C23 -178.1(3)
C26 C21 C22 C27 179.4(3)
P1 C21 C22 C27 1.1(4)
C21 C22 C23 C24 -0.7(6)
C27 C22 C23 C24 -179.9(4)
C22 C23 C24 C25 0.2(6)
C22 C23 C24 C28 -179.3(4)
C23 C24 C25 C26 0.8(6)
C28 C24 C25 C26 -179.7(4)
C24 C25 C26 C21 -1.3(6)
C24 C25 C26 C29 179.0(4)
C22 C21 C26 C25 0.7(5)
P1 C21 C26 C25 178.8(3)
C22 C21 C26 C29 -179.5(3)
P1 C21 C26 C29 -1.4(5)
C6 B1 C31 C32 -129.8(4)
C41 B1 C31 C32 109.6(4)
C1 B1 C31 C32 -6.1(5)
C6 B1 C31 C36 51.1(4)
C41 B1 C31 C36 -69.5(4)
C1 B1 C31 C36 174.8(3)
C36 C31 C32 F32 176.5(3)
B1 C31 C32 F32 -2.6(6)
C36 C31 C32 C33 -0.5(5)
B1 C31 C32 C33 -179.7(3)
F32 C32 C33 F33 1.9(5)
C31 C32 C33 F33 179.1(3)
F32 C32 C33 C34 -178.4(3)
C31 C32 C33 C34 -1.1(6)
F33 C33 C34 F34 0.3(6)
C32 C33 C34 F34 -179.5(4)
F33 C33 C34 C35 -179.2(4)
C32 C33 C34 C35 1.1(6)
F34 C34 C35 F35 0.4(6)
C33 C34 C35 F35 179.9(4)
F34 C34 C35 C36 -178.9(4)
C33 C34 C35 C36 0.5(6)
C32 C31 C36 F36 -176.5(3)
B1 C31 C36 F36 2.8(5)
C32 C31 C36 C35 2.2(5)
B1 C31 C36 C35 -178.5(3)
F35 C35 C36 F36 -2.9(5)
C34 C35 C36 F36 176.4(4)
F35 C35 C36 C31 178.3(3)
C34 C35 C36 C31 -2.4(6)
C6 B1 C41 C46 8.0(5)
C31 B1 C41 C46 125.6(3)
C1 B1 C41 C46 -118.3(4)
C6 B1 C41 C42 -167.4(3)
C31 B1 C41 C42 -49.8(4)
C1 B1 C41 C42 66.3(4)
C46 C41 C42 F42 177.6(3)
B1 C41 C42 F42 -6.3(5)
C46 C41 C42 C43 -0.6(5)
B1 C41 C42 C43 175.5(3)
F42 C42 C43 F43 1.7(5)
C41 C42 C43 F43 180.0(3)
F42 C42 C43 C44 -177.8(3)
C41 C42 C43 C44 0.5(6)
F43 C43 C44 F44 -0.8(6)
C42 C43 C44 F44 178.7(3)
F43 C43 C44 C45 -179.5(3)
C42 C43 C44 C45 0.0(6)
F44 C44 C45 F45 0.4(6)
C43 C44 C45 F45 179.1(3)
F44 C44 C45 C46 -179.0(3)
C43 C44 C45 C46 -0.3(6)
C42 C41 C46 F46 -178.6(3)
B1 C41 C46 F46 5.7(5)
C42 C41 C46 C45 0.2(5)
B1 C41 C46 C45 -175.4(3)
F45 C45 C46 F46 -0.3(5)
C44 C45 C46 F46 179.1(3)
F45 C45 C46 C41 -179.2(3)
C44 C45 C46 C41 0.2(6)
C6 C7 C51 C54A -44.4(11)
C6 C7 C51 C52 174.6(8)
C6 C7 C51 C52A -169.4(7)
C6 C7 C51 C53 47.4(10)
C6 C7 C51 C54 -68.8(9)
C6 C7 C51 C53A 77.3(9)

loop_
_platon_squeeze_void_nr
_platon_squeeze_void_average_x
_platon_squeeze_void_average_y
_platon_squeeze_void_average_z
_platon_squeeze_void_volume
_platon_squeeze_void_count_electrons
_platon_squeeze_void_content
1 -0.001 -0.020 0.500 730 52 ' '
